data_4106536
loop_
_publ_author_name
'Sakya S. Sen'
'Jakob Hey'
'Regine Herbst-Irmer'
'Herbert W. Roesky'
'Dietmar Stalke'

_publ_section_title
;
 Striking Stability of a Substituted Silicon(II) Bis(trimethylsilyl)amide
 and the Facile Si-Me Bond Cleavage without a Transition Metal Catalyst
;
_journal_name_full 'Journal of the American Chemical Society'
_journal_page_first 12311
_journal_page_last 12316
_journal_paper_doi 10.1021/ja205369h
_journal_volume 133
_journal_year 2011
_chemical_formula_sum 'C21 H41 N3 Si3'
_chemical_formula_weight 419.84
_chemical_name_systematic
; 
 ? 
;
_space_group_IT_number 2
_symmetry_cell_setting triclinic
_symmetry_space_group_name_Hall '-P 1'
_symmetry_space_group_name_H-M 'P -1'
_atom_sites_solution_hydrogens geom
_atom_sites_solution_primary direct
_atom_sites_solution_secondary difmap
_audit_creation_method SHELXL-97
_cell_angle_alpha 95.67(2)
_cell_angle_beta 103.27(3)
_cell_angle_gamma 93.68(2)
_cell_formula_units_Z 2
_cell_length_a 8.439(2)
_cell_length_b 10.943(2)
_cell_length_c 14.350(3)
_cell_measurement_reflns_used 9829
_cell_measurement_temperature 100(2)
_cell_measurement_theta_max 27.163
_cell_measurement_theta_min 2.490
_cell_volume 1278.3(5)
_computing_cell_refinement 'SAINT V7.68A'
_computing_data_collection 'APEX2 v2008.11'
_computing_data_reduction 'SAINT V7.46A'
_computing_molecular_graphics 'XSHELL in SHELXTL-97'
_computing_publication_material 'XSHELL in SHELXTL-97'
_computing_structure_refinement 'SHELXL in SHELXTL Version 2008/3'
_computing_structure_solution 'SHELXS in SHELXTL Version 2008/3'
_diffrn_ambient_temperature 100(2)
_diffrn_measured_fraction_theta_full 0.999
_diffrn_measured_fraction_theta_max 0.999
_diffrn_measurement_device_type 'Bruker APEX II with D8'
_diffrn_measurement_method 'omega scans'
_diffrn_radiation_monochromator mirror
_diffrn_radiation_source 'INCOATEC I\mS microfocus source'
_diffrn_radiation_type MoK\a
_diffrn_radiation_wavelength 0.71073
_diffrn_reflns_av_R_equivalents 0.0182
_diffrn_reflns_av_sigmaI/netI 0.0094
_diffrn_reflns_limit_h_max 10
_diffrn_reflns_limit_h_min -10
_diffrn_reflns_limit_k_max 13
_diffrn_reflns_limit_k_min -13
_diffrn_reflns_limit_l_max 18
_diffrn_reflns_limit_l_min -18
_diffrn_reflns_number 41035
_diffrn_reflns_theta_full 26.73
_diffrn_reflns_theta_max 26.73
_diffrn_reflns_theta_min 1.47
_exptl_absorpt_coefficient_mu 0.196
_exptl_absorpt_correction_T_max 0.970
_exptl_absorpt_correction_T_min 0.934
_exptl_absorpt_correction_type multi-scan
_exptl_absorpt_process_details 'SADABS 2008/2'
_exptl_crystal_colour colourless
_exptl_crystal_density_diffrn 1.091
_exptl_crystal_description block
_exptl_crystal_F_000 460
_exptl_crystal_size_max 0.35
_exptl_crystal_size_mid 0.30
_exptl_crystal_size_min 0.15
_refine_diff_density_max 0.365
_refine_diff_density_min -0.246
_refine_diff_density_rms 0.036
_refine_ls_extinction_method none
_refine_ls_goodness_of_fit_ref 1.028
_refine_ls_hydrogen_treatment constr
_refine_ls_matrix_type full
_refine_ls_number_parameters 332
_refine_ls_number_reflns 5420
_refine_ls_number_restraints 325
_refine_ls_restrained_S_all 1.021
_refine_ls_R_factor_all 0.0291
_refine_ls_R_factor_gt 0.0277
_refine_ls_shift/su_max 0.001
_refine_ls_shift/su_mean 0.000
_refine_ls_structure_factor_coef Fsqd
_refine_ls_weighting_details 'calc w=1/[\s^2^(Fo^2^)+(0.0368P)^2^+0.4754P] where P=(Fo^2^+2Fc^2^)/3'
_refine_ls_weighting_scheme calc
_refine_ls_wR_factor_gt 0.0739
_refine_ls_wR_factor_ref 0.0750
_reflns_number_gt 5141
_reflns_number_total 5420
_reflns_threshold_expression >2sigma(I)
_cod_data_source_file ja205369h_si_002.cif
_cod_data_source_block 2
_cod_database_code 4106536

loop_
_symmetry_equiv_pos_as_xyz
'x, y, z'
'-x, -y, -z'

loop_
_atom_site_label
_atom_site_type_symbol
_atom_site_fract_x
_atom_site_fract_y
_atom_site_fract_z
_atom_site_U_iso_or_equiv
_atom_site_adp_type
_atom_site_occupancy
_atom_site_symmetry_multiplicity
_atom_site_calc_flag
_atom_site_refinement_flags
_atom_site_disorder_assembly
_atom_site_disorder_group
C1 C 0.23818(12) 0.97254(9) 0.70485(7) 0.0186(2) Uani 1 1 d . . .
C2 C 0.30052(13) 1.09422(9) 0.68208(8) 0.0222(2) Uani 1 1 d . . .
C3 C 0.44090(15) 1.15851(10) 0.74176(8) 0.0276(2) Uani 1 1 d . . .
H3 H 0.4975 1.1251 0.7973 0.033 Uiso 1 1 calc R . .
C4 C 0.49820(17) 1.27174(11) 0.71988(9) 0.0354(3) Uani 1 1 d . . .
H4 H 0.5939 1.3156 0.7607 0.042 Uiso 1 1 calc R . .
C5 C 0.41618(19) 1.32075(11) 0.63882(10) 0.0385(3) Uani 1 1 d . . .
H5 H 0.4555 1.3982 0.6243 0.046 Uiso 1 1 calc R . .
C6 C 0.27711(18) 1.25705(11) 0.57892(9) 0.0341(3) Uani 1 1 d . . .
H6 H 0.2214 1.2905 0.5232 0.041 Uiso 1 1 calc R . .
C7 C 0.21903(15) 1.14386(10) 0.60050(8) 0.0265(2) Uani 1 1 d . . .
H7 H 0.1234 1.1003 0.5594 0.032 Uiso 1 1 calc R . .
C8 C 0.04535(13) 1.03865(10) 0.81116(7) 0.0212(2) Uani 1 1 d . . .
C9 C 0.16690(16) 1.12212(13) 0.89076(9) 0.0361(3) Uani 1 1 d . . .
H9A H 0.2367 1.0715 0.9326 0.054 Uiso 1 1 calc R . .
H9B H 0.1073 1.1726 0.9289 0.054 Uiso 1 1 calc R . .
H9C H 0.2349 1.1759 0.8619 0.054 Uiso 1 1 calc R . .
C10 C -0.06441(15) 1.11300(11) 0.74240(8) 0.0288(2) Uani 1 1 d . . .
H10A H 0.0034 1.1700 0.7160 0.043 Uiso 1 1 calc R . .
H10B H -0.1321 1.1599 0.7774 0.043 Uiso 1 1 calc R . .
H10C H -0.1351 1.0568 0.6896 0.043 Uiso 1 1 calc R . .
C11 C -0.06280(15) 0.95796(11) 0.85777(8) 0.0290(2) Uani 1 1 d . . .
H11A H -0.1413 0.9035 0.8074 0.043 Uiso 1 1 calc R . .
H11B H -0.1220 1.0107 0.8947 0.043 Uiso 1 1 calc R . .
H11C H 0.0058 0.9081 0.9010 0.043 Uiso 1 1 calc R . .
C12 C 0.35576(13) 0.82382(9) 0.59445(7) 0.0211(2) Uani 1 1 d . . .
C13 C 0.36863(15) 0.68518(10) 0.59719(9) 0.0289(2) Uani 1 1 d . . .
H13A H 0.4275 0.6702 0.6617 0.043 Uiso 1 1 calc R . .
H13B H 0.4280 0.6545 0.5497 0.043 Uiso 1 1 calc R . .
H13C H 0.2587 0.6422 0.5819 0.043 Uiso 1 1 calc R . .
C14 C 0.26312(15) 0.84629(11) 0.49364(8) 0.0271(2) Uani 1 1 d . . .
H14A H 0.1533 0.8031 0.4787 0.041 Uiso 1 1 calc R . .
H14B H 0.3222 0.8153 0.4461 0.041 Uiso 1 1 calc R . .
H14C H 0.2545 0.9349 0.4915 0.041 Uiso 1 1 calc R . .
C15 C 0.52706(14) 0.89160(11) 0.61900(9) 0.0294(2) Uani 1 1 d . . .
H15A H 0.5186 0.9790 0.6109 0.044 Uiso 1 1 calc R . .
H15B H 0.5909 0.8556 0.5759 0.044 Uiso 1 1 calc R . .
H15C H 0.5814 0.8836 0.6860 0.044 Uiso 1 1 calc R . .
N1 N 0.1238(12) 0.6871(9) 0.7856(7) 0.0161(13) Uani 0.454(4) 1 d PDU A 1
Si2 Si 0.3006(9) 0.6935(7) 0.8775(6) 0.0209(6) Uani 0.454(4) 1 d PDU A 1
C16 C 0.2546(15) 0.7213(12) 1.0010(5) 0.039(3) Uani 0.454(4) 1 d PDU A 1
H16A H 0.1930 0.7940 1.0038 0.058 Uiso 0.454(4) 1 calc PR A 1
H16B H 0.3574 0.7353 1.0506 0.058 Uiso 0.454(4) 1 calc PR A 1
H16C H 0.1898 0.6492 1.0123 0.058 Uiso 0.454(4) 1 calc PR A 1
C17 C 0.3979(6) 0.5443(5) 0.8685(5) 0.0303(9) Uani 0.454(4) 1 d PDU A 1
H17A H 0.3258 0.4773 0.8812 0.045 Uiso 0.454(4) 1 calc PR A 1
H17B H 0.5030 0.5512 0.9160 0.045 Uiso 0.454(4) 1 calc PR A 1
H17C H 0.4158 0.5265 0.8036 0.045 Uiso 0.454(4) 1 calc PR A 1
C18 C 0.4608(14) 0.8173(8) 0.8795(11) 0.0319(15) Uani 0.454(4) 1 d PDU A 1
H18A H 0.5000 0.8053 0.8204 0.048 Uiso 0.454(4) 1 calc PR A 1
H18B H 0.5519 0.8150 0.9355 0.048 Uiso 0.454(4) 1 calc PR A 1
H18C H 0.4155 0.8973 0.8838 0.048 Uiso 0.454(4) 1 calc PR A 1
Si3 Si -0.0230(6) 0.5608(5) 0.7581(3) 0.0189(4) Uani 0.454(4) 1 d PDU A 1
C19 C -0.0283(4) 0.4761(3) 0.8633(2) 0.0380(9) Uani 0.454(4) 1 d PDU A 1
H19A H 0.0814 0.4529 0.8911 0.057 Uiso 0.454(4) 1 calc PR A 1
H19B H -0.1041 0.4016 0.8425 0.057 Uiso 0.454(4) 1 calc PR A 1
H19C H -0.0650 0.5290 0.9119 0.057 Uiso 0.454(4) 1 calc PR A 1
C20 C -0.2349(3) 0.6089(3) 0.7187(4) 0.0484(11) Uani 0.454(4) 1 d PDU A 1
H20A H -0.2509 0.6770 0.7644 0.073 Uiso 0.454(4) 1 calc PR A 1
H20B H -0.3148 0.5390 0.7166 0.073 Uiso 0.454(4) 1 calc PR A 1
H20C H -0.2500 0.6360 0.6544 0.073 Uiso 0.454(4) 1 calc PR A 1
C21 C 0.0101(6) 0.4509(4) 0.6588(3) 0.0422(10) Uani 0.454(4) 1 d PDU A 1
H21A H 0.0026 0.4926 0.6008 0.063 Uiso 0.454(4) 1 calc PR A 1
H21B H -0.0735 0.3809 0.6455 0.063 Uiso 0.454(4) 1 calc PR A 1
H21C H 0.1186 0.4211 0.6777 0.063 Uiso 0.454(4) 1 calc PR A 1
N1' N 0.1477(10) 0.6892(7) 0.7857(7) 0.0202(13) Uani 0.546(4) 1 d PDU A 2
Si2' Si 0.3212(8) 0.7086(6) 0.8814(5) 0.0270(8) Uani 0.546(4) 1 d PDU A 2
C16' C 0.2645(14) 0.7274(10) 0.9994(6) 0.043(2) Uani 0.546(4) 1 d PDU A 2
H16D H 0.2499 0.8142 1.0164 0.065 Uiso 0.546(4) 1 calc PR A 2
H16E H 0.3515 0.7009 1.0492 0.065 Uiso 0.546(4) 1 calc PR A 2
H16F H 0.1622 0.6769 0.9949 0.065 Uiso 0.546(4) 1 calc PR A 2
C17' C 0.4502(6) 0.5756(5) 0.8793(4) 0.0433(11) Uani 0.546(4) 1 d PDU A 2
H17D H 0.4029 0.5072 0.9064 0.065 Uiso 0.546(4) 1 calc PR A 2
H17E H 0.5613 0.6012 0.9177 0.065 Uiso 0.546(4) 1 calc PR A 2
H17F H 0.4537 0.5488 0.8126 0.065 Uiso 0.546(4) 1 calc PR A 2
C18' C 0.4617(10) 0.8466(7) 0.8790(9) 0.0312(14) Uani 0.546(4) 1 d PDU A 2
H18D H 0.5000 0.8381 0.8193 0.047 Uiso 0.546(4) 1 calc PR A 2
H18E H 0.5556 0.8532 0.9346 0.047 Uiso 0.546(4) 1 calc PR A 2
H18F H 0.4033 0.9209 0.8818 0.047 Uiso 0.546(4) 1 calc PR A 2
Si3' Si 0.0011(5) 0.5642(4) 0.7762(3) 0.0315(7) Uani 0.546(4) 1 d PDU A 2
C19' C 0.0757(5) 0.4417(2) 0.8535(2) 0.0545(10) Uani 0.546(4) 1 d PDU A 2
H19D H 0.1750 0.4128 0.8378 0.082 Uiso 0.546(4) 1 calc PR A 2
H19E H -0.0088 0.3726 0.8416 0.082 Uiso 0.546(4) 1 calc PR A 2
H19F H 0.1000 0.4757 0.9215 0.082 Uiso 0.546(4) 1 calc PR A 2
C20' C -0.1844(4) 0.6152(3) 0.8128(4) 0.0796(18) Uani 0.546(4) 1 d PDU A 2
H20D H -0.1515 0.6700 0.8735 0.119 Uiso 0.546(4) 1 calc PR A 2
H20E H -0.2522 0.5431 0.8214 0.119 Uiso 0.546(4) 1 calc PR A 2
H20F H -0.2471 0.6595 0.7626 0.119 Uiso 0.546(4) 1 calc PR A 2
C21' C -0.0598(6) 0.4832(4) 0.6515(3) 0.0508(10) Uani 0.546(4) 1 d PDU A 2
H21D H 0.0382 0.4625 0.6298 0.076 Uiso 0.546(4) 1 calc PR A 2
H21E H -0.1208 0.5370 0.6083 0.076 Uiso 0.546(4) 1 calc PR A 2
H21F H -0.1290 0.4074 0.6506 0.076 Uiso 0.546(4) 1 calc PR A 2
N2 N 0.13215(10) 0.95182(8) 0.75951(6) 0.01819(17) Uani 1 1 d . A .
N3 N 0.26351(10) 0.86077(8) 0.66711(6) 0.01800(17) Uani 1 1 d . A .
Si1 Si 0.07601(3) 0.79018(2) 0.697833(19) 0.01701(7) Uani 1 1 d D . .

loop_
_atom_site_aniso_label
_atom_site_aniso_U_11
_atom_site_aniso_U_22
_atom_site_aniso_U_33
_atom_site_aniso_U_23
_atom_site_aniso_U_13
_atom_site_aniso_U_12
C1 0.0197(5) 0.0184(5) 0.0158(4) 0.0015(4) 0.0009(4) 0.0004(4)
C2 0.0289(5) 0.0167(5) 0.0218(5) 0.0010(4) 0.0086(4) 0.0013(4)
C3 0.0338(6) 0.0211(5) 0.0264(5) 0.0022(4) 0.0054(5) -0.0031(4)
C4 0.0463(7) 0.0219(6) 0.0355(6) -0.0018(5) 0.0105(5) -0.0098(5)
C5 0.0652(9) 0.0166(5) 0.0371(7) 0.0042(5) 0.0210(6) -0.0034(5)
C6 0.0559(8) 0.0234(6) 0.0264(6) 0.0071(4) 0.0136(5) 0.0087(5)
C7 0.0355(6) 0.0220(5) 0.0226(5) 0.0019(4) 0.0080(4) 0.0046(4)
C8 0.0240(5) 0.0212(5) 0.0179(5) -0.0014(4) 0.0044(4) 0.0052(4)
C9 0.0324(6) 0.0394(7) 0.0307(6) -0.0149(5) 0.0040(5) 0.0022(5)
C10 0.0316(6) 0.0286(6) 0.0293(6) 0.0074(5) 0.0093(5) 0.0122(5)
C11 0.0346(6) 0.0311(6) 0.0263(6) 0.0046(4) 0.0150(5) 0.0104(5)
C12 0.0242(5) 0.0199(5) 0.0214(5) 0.0013(4) 0.0106(4) 0.0005(4)
C13 0.0374(6) 0.0220(5) 0.0332(6) 0.0029(4) 0.0196(5) 0.0057(5)
C14 0.0353(6) 0.0278(6) 0.0197(5) 0.0008(4) 0.0103(4) 0.0024(5)
C15 0.0255(5) 0.0321(6) 0.0333(6) 0.0024(5) 0.0139(5) -0.0018(4)
N1 0.016(2) 0.021(2) 0.0119(19) 0.0044(14) 0.0032(16) 0.0033(13)
Si2 0.0228(10) 0.0240(12) 0.0158(8) 0.0025(7) 0.0036(7) 0.0059(8)
C16 0.044(4) 0.066(6) 0.005(3) -0.001(3) 0.005(3) 0.014(4)
C17 0.027(2) 0.031(2) 0.035(2) 0.0109(17) 0.0065(19) 0.0093(15)
C18 0.031(2) 0.031(3) 0.029(2) 0.003(3) -0.0031(16) 0.006(2)
Si3 0.0174(7) 0.0139(7) 0.0265(10) 0.0049(7) 0.0072(7) -0.0012(5)
C19 0.0452(19) 0.0347(16) 0.0342(15) 0.0098(12) 0.0106(13) -0.0102(14)
C20 0.0193(13) 0.0385(17) 0.090(3) 0.0256(18) 0.0113(15) -0.0021(11)
C21 0.057(3) 0.031(2) 0.0371(19) -0.0101(15) 0.018(2) -0.0149(17)
N1' 0.024(3) 0.0140(16) 0.0258(19) 0.0011(12) 0.0131(14) -0.0021(14)
Si2' 0.0343(18) 0.0298(15) 0.0176(7) 0.0059(9) 0.0038(10) 0.0124(12)
C16' 0.057(5) 0.040(4) 0.035(4) 0.008(3) 0.015(3) 0.012(3)
C17' 0.051(3) 0.046(3) 0.0361(18) 0.0103(19) 0.008(2) 0.026(2)
C18' 0.0196(16) 0.043(4) 0.0247(17) 0.007(3) -0.0088(12) 0.000(2)
Si3' 0.0350(15) 0.0202(5) 0.0430(16) -0.0025(9) 0.0210(11) -0.0034(8)
C19' 0.088(3) 0.0252(13) 0.0498(17) 0.0078(11) 0.0180(16) -0.0112(14)
C20' 0.060(2) 0.0315(14) 0.168(5) -0.007(2) 0.080(3) -0.0117(13)
C21' 0.061(3) 0.034(2) 0.0464(17) -0.0026(14) 0.0011(18) -0.0206(16)
N2 0.0196(4) 0.0175(4) 0.0167(4) 0.0002(3) 0.0034(3) 0.0021(3)
N3 0.0198(4) 0.0170(4) 0.0173(4) 0.0007(3) 0.0059(3) -0.0008(3)
Si1 0.01552(13) 0.01775(14) 0.01646(13) 0.00028(10) 0.00240(10) -0.00043(10)

loop_
_atom_type_symbol
_atom_type_description
_atom_type_scat_dispersion_real
_atom_type_scat_dispersion_imag
_atom_type_scat_source
C C 0.0033 0.0016 'International Tables Vol C Tables 4.2.6.8 and 6.1.1.4'
H H 0.0000 0.0000 'International Tables Vol C Tables 4.2.6.8 and 6.1.1.4'
N N 0.0061 0.0033 'International Tables Vol C Tables 4.2.6.8 and 6.1.1.4'
Si Si 0.0817 0.0704 'International Tables Vol C Tables 4.2.6.8 and 6.1.1.4'

loop_
_geom_angle_atom_site_label_1
_geom_angle_atom_site_label_2
_geom_angle_atom_site_label_3
_geom_angle
N3 C1 N2 105.28(9)
N3 C1 C2 127.00(9)
N2 C1 C2 127.41(9)
C3 C2 C7 119.52(10)
C3 C2 C1 120.33(10)
C7 C2 C1 120.15(10)
C4 C3 C2 119.91(11)
C4 C3 H3 120.0
C2 C3 H3 120.0
C5 C4 C3 120.25(12)
C5 C4 H4 119.9
C3 C4 H4 119.9
C6 C5 C4 120.14(11)
C6 C5 H5 119.9
C4 C5 H5 119.9
C5 C6 C7 119.89(12)
C5 C6 H6 120.1
C7 C6 H6 120.1
C6 C7 C2 120.29(11)
C6 C7 H7 119.9
C2 C7 H7 119.9
N2 C8 C9 110.41(9)
N2 C8 C10 111.83(9)
C9 C8 C10 111.71(10)
N2 C8 C11 105.56(9)
C9 C8 C11 108.59(10)
C10 C8 C11 108.48(9)
C8 C9 H9A 109.5
C8 C9 H9B 109.5
H9A C9 H9B 109.5
C8 C9 H9C 109.5
H9A C9 H9C 109.5
H9B C9 H9C 109.5
C8 C10 H10A 109.5
C8 C10 H10B 109.5
H10A C10 H10B 109.5
C8 C10 H10C 109.5
H10A C10 H10C 109.5
H10B C10 H10C 109.5
C8 C11 H11A 109.5
C8 C11 H11B 109.5
H11A C11 H11B 109.5
C8 C11 H11C 109.5
H11A C11 H11C 109.5
H11B C11 H11C 109.5
N3 C12 C14 110.89(9)
N3 C12 C15 111.58(9)
C14 C12 C15 110.05(9)
N3 C12 C13 105.36(8)
C14 C12 C13 109.12(9)
C15 C12 C13 109.72(10)
C12 C13 H13A 109.5
C12 C13 H13B 109.5
H13A C13 H13B 109.5
C12 C13 H13C 109.5
H13A C13 H13C 109.5
H13B C13 H13C 109.5
C12 C14 H14A 109.5
C12 C14 H14B 109.5
H14A C14 H14B 109.5
C12 C14 H14C 109.5
H14A C14 H14C 109.5
H14B C14 H14C 109.5
C12 C15 H15A 109.5
C12 C15 H15B 109.5
H15A C15 H15B 109.5
C12 C15 H15C 109.5
H15A C15 H15C 109.5
H15B C15 H15C 109.5
Si2 N1 Si3 122.5(5)
Si2 N1 Si1 127.5(5)
Si3 N1 Si1 109.5(4)
N1 Si2 C18 116.2(7)
N1 Si2 C17 109.7(6)
C18 Si2 C17 106.4(5)
N1 Si2 C16 111.4(6)
C18 Si2 C16 103.8(7)
C17 Si2 C16 108.9(6)
Si2 C16 H16A 109.5
Si2 C16 H16B 109.5
H16A C16 H16B 109.5
Si2 C16 H16C 109.5
H16A C16 H16C 109.5
H16B C16 H16C 109.5
Si2 C17 H17A 109.5
Si2 C17 H17B 109.5
H17A C17 H17B 109.5
Si2 C17 H17C 109.5
H17A C17 H17C 109.5
H17B C17 H17C 109.5
Si2 C18 H18A 109.5
Si2 C18 H18B 109.5
H18A C18 H18B 109.5
Si2 C18 H18C 109.5
H18A C18 H18C 109.5
H18B C18 H18C 109.5
N1 Si3 C21 111.5(6)
N1 Si3 C19 112.8(3)
C21 Si3 C19 108.6(3)
N1 Si3 C20 111.8(5)
C21 Si3 C20 107.0(3)
C19 Si3 C20 104.7(3)
Si3 C19 H19A 109.5
Si3 C19 H19B 109.5
H19A C19 H19B 109.5
Si3 C19 H19C 109.5
H19A C19 H19C 109.5
H19B C19 H19C 109.5
Si3 C20 H20A 109.5
Si3 C20 H20B 109.5
H20A C20 H20B 109.5
Si3 C20 H20C 109.5
H20A C20 H20C 109.5
H20B C20 H20C 109.5
Si3 C21 H21A 109.5
Si3 C21 H21B 109.5
H21A C21 H21B 109.5
Si3 C21 H21C 109.5
H21A C21 H21C 109.5
H21B C21 H21C 109.5
Si2' N1' Si3' 119.7(4)
Si2' N1' Si1 129.5(4)
Si3' N1' Si1 110.3(4)
N1' Si2' C16' 111.2(6)
N1' Si2' C18' 113.2(5)
C16' Si2' C18' 106.8(6)
N1' Si2' C17' 112.1(5)
C16' Si2' C17' 108.6(5)
C18' Si2' C17' 104.6(4)
Si2' C16' H16D 109.5
Si2' C16' H16E 109.5
H16D C16' H16E 109.5
Si2' C16' H16F 109.5
H16D C16' H16F 109.5
H16E C16' H16F 109.5
Si2' C17' H17D 109.5
Si2' C17' H17E 109.5
H17D C17' H17E 109.5
Si2' C17' H17F 109.5
H17D C17' H17F 109.5
H17E C17' H17F 109.5
Si2' C18' H18D 109.5
Si2' C18' H18E 109.5
H18D C18' H18E 109.5
Si2' C18' H18F 109.5
H18D C18' H18F 109.5
H18E C18' H18F 109.5
N1' Si3' C21' 111.5(4)
N1' Si3' C20' 111.2(5)
C21' Si3' C20' 109.2(3)
N1' Si3' C19' 113.6(3)
C21' Si3' C19' 104.7(3)
C20' Si3' C19' 106.3(3)
Si3' C19' H19D 109.5
Si3' C19' H19E 109.5
H19D C19' H19E 109.5
Si3' C19' H19F 109.5
H19D C19' H19F 109.5
H19E C19' H19F 109.5
Si3' C20' H20D 109.5
Si3' C20' H20E 109.5
H20D C20' H20E 109.5
Si3' C20' H20F 109.5
H20D C20' H20F 109.5
H20E C20' H20F 109.5
Si3' C21' H21D 109.5
Si3' C21' H21E 109.5
H21D C21' H21E 109.5
Si3' C21' H21F 109.5
H21D C21' H21F 109.5
H21E C21' H21F 109.5
C1 N2 C8 130.65(9)
C1 N2 Si1 90.98(6)
C8 N2 Si1 133.14(7)
C1 N3 C12 130.79(9)
C1 N3 Si1 91.09(7)
C12 N3 Si1 133.21(7)
N1 Si1 N1' 6.5(7)
N1 Si1 N3 112.2(3)
N1' Si1 N3 105.8(3)
N1 Si1 N2 108.3(3)
N1' Si1 N2 106.8(3)
N3 Si1 N2 69.09(4)

loop_
_geom_bond_atom_site_label_1
_geom_bond_atom_site_label_2
_geom_bond_distance
C1 N3 1.3382(13)
C1 N2 1.3410(14)
C1 C2 1.4939(14)
C2 C3 1.3928(16)
C2 C7 1.3938(16)
C3 C4 1.3920(16)
C3 H3 0.9500
C4 C5 1.386(2)
C4 H4 0.9500
C5 C6 1.384(2)
C5 H5 0.9500
C6 C7 1.3920(17)
C6 H6 0.9500
C7 H7 0.9500
C8 N2 1.4793(13)
C8 C9 1.5254(16)
C8 C10 1.5262(15)
C8 C11 1.5341(16)
C9 H9A 0.9800
C9 H9B 0.9800
C9 H9C 0.9800
C10 H10A 0.9800
C10 H10B 0.9800
C10 H10C 0.9800
C11 H11A 0.9800
C11 H11B 0.9800
C11 H11C 0.9800
C12 N3 1.4787(13)
C12 C14 1.5298(16)
C12 C15 1.5300(15)
C12 C13 1.5317(15)
C13 H13A 0.9800
C13 H13B 0.9800
C13 H13C 0.9800
C14 H14A 0.9800
C14 H14B 0.9800
C14 H14C 0.9800
C15 H15A 0.9800
C15 H15B 0.9800
C15 H15C 0.9800
N1 Si2 1.742(8)
N1 Si3 1.746(8)
N1 Si1 1.769(7)
Si2 C18 1.845(9)
Si2 C17 1.880(8)
Si2 C16 1.899(8)
C16 H16A 0.9800
C16 H16B 0.9800
C16 H16C 0.9800
C17 H17A 0.9800
C17 H17B 0.9800
C17 H17C 0.9800
C18 H18A 0.9800
C18 H18B 0.9800
C18 H18C 0.9800
Si3 C21 1.855(6)
Si3 C19 1.856(5)
Si3 C20 1.874(5)
C19 H19A 0.9800
C19 H19B 0.9800
C19 H19C 0.9800
C20 H20A 0.9800
C20 H20B 0.9800
C20 H20C 0.9800
C21 H21A 0.9800
C21 H21B 0.9800
C21 H21C 0.9800
N1' Si2' 1.747(7)
N1' Si3' 1.758(7)
N1' Si1 1.786(7)
Si2' C16' 1.859(8)
Si2' C18' 1.867(7)
Si2' C17' 1.875(7)
C16' H16D 0.9800
C16' H16E 0.9800
C16' H16F 0.9800
C17' H17D 0.9800
C17' H17E 0.9800
C17' H17F 0.9800
C18' H18D 0.9800
C18' H18E 0.9800
C18' H18F 0.9800
Si3' C21' 1.860(5)
Si3' C20' 1.863(5)
Si3' C19' 1.871(5)
C19' H19D 0.9800
C19' H19E 0.9800
C19' H19F 0.9800
C20' H20D 0.9800
C20' H20E 0.9800
C20' H20F 0.9800
C21' H21D 0.9800
C21' H21E 0.9800
C21' H21F 0.9800
N2 Si1 1.8780(10)
N3 Si1 1.8776(10)

loop_
_geom_torsion_atom_site_label_1
_geom_torsion_atom_site_label_2
_geom_torsion_atom_site_label_3
_geom_torsion_atom_site_label_4
_geom_torsion
N3 C1 C2 C3 -97.82(13)
N2 C1 C2 C3 89.54(14)
N3 C1 C2 C7 81.77(14)
N2 C1 C2 C7 -90.87(13)
C7 C2 C3 C4 0.31(17)
C1 C2 C3 C4 179.90(11)
C2 C3 C4 C5 -0.08(19)
C3 C4 C5 C6 -0.3(2)
C4 C5 C6 C7 0.4(2)
C5 C6 C7 C2 -0.13(18)
C3 C2 C7 C6 -0.21(17)
C1 C2 C7 C6 -179.80(10)
Si3 N1 Si2 C18 167.5(8)
Si1 N1 Si2 C18 -3.5(14)
Si3 N1 Si2 C17 46.8(11)
Si1 N1 Si2 C17 -124.1(9)
Si3 N1 Si2 C16 -73.9(11)
Si1 N1 Si2 C16 115.2(10)
Si2 N1 Si3 C21 -95.1(9)
Si1 N1 Si3 C21 77.3(8)
Si2 N1 Si3 C19 27.5(11)
Si1 N1 Si3 C19 -160.2(5)
Si2 N1 Si3 C20 145.2(8)
Si1 N1 Si3 C20 -42.4(9)
Si3' N1' Si2' C16' -59.7(9)
Si1 N1' Si2' C16' 111.6(9)
Si3' N1' Si2' C18' -179.9(7)
Si1 N1' Si2' C18' -8.6(12)
Si3' N1' Si2' C17' 62.1(9)
Si1 N1' Si2' C17' -126.7(8)
Si2' N1' Si3' C21' -133.2(7)
Si1 N1' Si3' C21' 54.0(7)
Si2' N1' Si3' C20' 104.7(7)
Si1 N1' Si3' C20' -68.1(7)
Si2' N1' Si3' C19' -15.2(9)
Si1 N1' Si3' C19' 172.0(4)
N3 C1 N2 C8 -172.97(9)
C2 C1 N2 C8 0.94(17)
N3 C1 N2 Si1 -16.61(8)
C2 C1 N2 Si1 157.29(9)
C9 C8 N2 C1 -64.70(14)
C10 C8 N2 C1 60.34(14)
C11 C8 N2 C1 178.12(10)
C9 C8 N2 Si1 148.64(9)
C10 C8 N2 Si1 -86.32(12)
C11 C8 N2 Si1 31.46(12)
N2 C1 N3 C12 173.68(9)
C2 C1 N3 C12 -0.26(17)
N2 C1 N3 Si1 16.62(8)
C2 C1 N3 Si1 -157.32(9)
C14 C12 N3 C1 -73.39(13)
C15 C12 N3 C1 49.67(15)
C13 C12 N3 C1 168.68(10)
C14 C12 N3 Si1 74.29(12)
C15 C12 N3 Si1 -162.64(8)
C13 C12 N3 Si1 -43.64(13)
Si2 N1 Si1 N1' 34(5)
Si3 N1 Si1 N1' -138(7)
Si2 N1 Si1 N3 30.0(11)
Si3 N1 Si1 N3 -141.9(6)
Si2 N1 Si1 N2 -44.2(11)
Si3 N1 Si1 N2 143.9(6)
Si2' N1' Si1 N1 -138(7)
Si3' N1' Si1 N1 34(6)
Si2' N1' Si1 N3 38.6(10)
Si3' N1' Si1 N3 -149.6(5)
Si2' N1' Si1 N2 -33.9(10)
Si3' N1' Si1 N2 138.0(5)
C1 N3 Si1 N1 -114.1(4)
C12 N3 Si1 N1 89.8(4)
C1 N3 Si1 N1' -114.5(4)
C12 N3 Si1 N1' 89.3(4)
C1 N3 Si1 N2 -12.18(6)
C12 N3 Si1 N2 -168.29(10)
C1 N2 Si1 N1 119.6(4)
C8 N2 Si1 N1 -85.0(4)
C1 N2 Si1 N1' 113.0(4)
C8 N2 Si1 N1' -91.6(4)
C1 N2 Si1 N3 12.15(6)
C8 N2 Si1 N3 167.50(10)
